data_4510943
loop_
_publ_author_name
'Merz, Klaus'
'Evers, Mathies V.'
'Uhl, Felix'
'Zubatyuk, Roman I.'
'Shishkin, Oleg V.'

_publ_section_title
;
 Role of CHF2- and CF3-Substituents on Molecular Arrangement in the Solid
 State: Experimental and Theoretical Crystal Structure Analysis of
 CH3/CHF2/CF3-Substituted Benzene
;
_journal_issue 6
_journal_name_full 'Crystal Growth &amp; Design'
_journal_page_first 3124
_journal_paper_doi 10.1021/cg500413j
_journal_volume 14
_journal_year 2014
_chemical_formula_sum 'C7 H5 F3'
_chemical_formula_weight 146.11
_chemical_name_systematic
; 
 ? 
;
_space_group_IT_number 61
_symmetry_cell_setting orthorhombic
_symmetry_space_group_name_Hall '-P 2ac 2ab'
_symmetry_space_group_name_H-M 'P b c a'
_atom_sites_solution_hydrogens geom
_atom_sites_solution_primary direct
_atom_sites_solution_secondary difmap
_audit_creation_method SHELXL-97
_cell_angle_alpha 90.00
_cell_angle_beta 90.00
_cell_angle_gamma 90.00
_cell_formula_units_Z 8
_cell_length_a 5.898(4)
_cell_length_b 14.913(13)
_cell_length_c 14.979(13)
_cell_measurement_temperature 213(2)
_cell_volume 1317.5(19)
_computing_structure_refinement 'SHELXL-97 (Sheldrick, 1997)'
_computing_structure_solution 'SHELXS-97 (Sheldrick, 1990)'
_diffrn_ambient_temperature 213(2)
_diffrn_measured_fraction_theta_full 0.799
_diffrn_measured_fraction_theta_max 0.799
_diffrn_radiation_monochromator graphite
_diffrn_radiation_source 'fine-focus sealed tube'
_diffrn_radiation_type MoK\a
_diffrn_radiation_wavelength 0.71073
_diffrn_reflns_av_R_equivalents 0.0449
_diffrn_reflns_av_sigmaI/netI 0.0477
_diffrn_reflns_limit_h_max 4
_diffrn_reflns_limit_h_min -4
_diffrn_reflns_limit_k_max 17
_diffrn_reflns_limit_k_min -12
_diffrn_reflns_limit_l_max 17
_diffrn_reflns_limit_l_min -12
_diffrn_reflns_number 2779
_diffrn_reflns_theta_full 25.00
_diffrn_reflns_theta_max 25.00
_diffrn_reflns_theta_min 2.72
_exptl_absorpt_coefficient_mu 0.145
_exptl_absorpt_correction_T_max 0.9717
_exptl_absorpt_correction_T_min 0.9579
_exptl_absorpt_correction_type empirical
_exptl_crystal_density_diffrn 1.473
_exptl_crystal_density_method 'not measured'
_exptl_crystal_F_000 592
_exptl_crystal_size_max 0.30
_exptl_crystal_size_mid 0.20
_exptl_crystal_size_min 0.20
_refine_diff_density_max 0.275
_refine_diff_density_min -0.286
_refine_diff_density_rms 0.063
_refine_ls_extinction_coef 0.031(6)
_refine_ls_extinction_expression Fc^*^=kFc[1+0.001xFc^2^\l^3^/sin(2\q)]^-1/4^
_refine_ls_extinction_method SHELXL
_refine_ls_goodness_of_fit_ref 1.146
_refine_ls_hydrogen_treatment mixed
_refine_ls_matrix_type full
_refine_ls_number_parameters 112
_refine_ls_number_reflns 919
_refine_ls_number_restraints 0
_refine_ls_restrained_S_all 1.146
_refine_ls_R_factor_all 0.0901
_refine_ls_R_factor_gt 0.0799
_refine_ls_shift/su_max 0.000
_refine_ls_shift/su_mean 0.000
_refine_ls_structure_factor_coef Fsqd
_refine_ls_weighting_details 'calc w=1/[\s^2^(Fo^2^)+(0.0881P)^2^+2.8486P] where P=(Fo^2^+2Fc^2^)/3'
_refine_ls_weighting_scheme calc
_refine_ls_wR_factor_gt 0.2164
_refine_ls_wR_factor_ref 0.2225
_reflns_number_gt 759
_reflns_number_total 919
_reflns_threshold_expression >2sigma(I)
_cod_data_source_file CF3-C6H5.cif
_cod_data_source_block 1301241
_cod_depositor_comments 'Adding full bibliography for 4510943--4510944.cif.'
_cod_original_sg_symbol_H-M Pbca
_cod_database_code 4510943

loop_
_symmetry_equiv_pos_as_xyz
'x, y, z'
'-x+1/2, -y, z+1/2'
'x+1/2, -y+1/2, -z'
'-x, y+1/2, -z+1/2'
'-x, -y, -z'
'x-1/2, y, -z-1/2'
'-x-1/2, y-1/2, z'
'x, -y-1/2, z-1/2'

loop_
_atom_site_label
_atom_site_type_symbol
_atom_site_fract_x
_atom_site_fract_y
_atom_site_fract_z
_atom_site_U_iso_or_equiv
_atom_site_adp_type
_atom_site_occupancy
_atom_site_symmetry_multiplicity
_atom_site_calc_flag
F3 F -1.0114(7) 0.98291(19) 0.1077(2) 0.0849(14) Uani 1 1 d
F2 F -0.6844(7) 1.0279(2) 0.0756(3) 0.0978(16) Uani 1 1 d
C2 C -1.1401(10) 1.1597(4) 0.0880(3) 0.0466(14) Uani 1 1 d
C1 C -0.9373(8) 1.1371(3) 0.1279(2) 0.0366(13) Uani 1 1 d
C6 C -0.7982(9) 1.2032(3) 0.1647(3) 0.0446(14) Uani 1 1 d
F1 F -0.7885(8) 1.0181(2) 0.2125(2) 0.0994(17) Uani 1 1 d
C7 C -0.8554(10) 1.0424(3) 0.1311(3) 0.0537(15) Uani 1 1 d
C5 C -0.8703(10) 1.2920(3) 0.1607(3) 0.0499(15) Uani 1 1 d
C3 C -1.2068(10) 1.2483(4) 0.0839(3) 0.0528(15) Uani 1 1 d
C4 C -1.0700(11) 1.3143(4) 0.1206(3) 0.0546(16) Uani 1 1 d
H5 H -0.760(9) 1.333(3) 0.185(3) 0.056(14) Uiso 1 1 d
H2 H -1.228(9) 1.119(3) 0.063(3) 0.052(14) Uiso 1 1 d
H4 H -1.121(9) 1.372(4) 0.119(3) 0.055(14) Uiso 1 1 d
H6 H -0.650(9) 1.183(3) 0.196(3) 0.052(14) Uiso 1 1 d
H3 H -1.341(11) 1.266(4) 0.054(4) 0.08(2) Uiso 1 1 d

loop_
_atom_site_aniso_label
_atom_site_aniso_U_11
_atom_site_aniso_U_22
_atom_site_aniso_U_33
_atom_site_aniso_U_23
_atom_site_aniso_U_13
_atom_site_aniso_U_12
F3 0.093(3) 0.0478(18) 0.114(3) -0.0088(17) -0.008(2) -0.0174(18)
F2 0.088(4) 0.064(2) 0.141(4) -0.009(2) 0.043(3) 0.0181(19)
C2 0.040(4) 0.060(3) 0.040(2) -0.001(2) -0.003(2) -0.010(3)
C1 0.034(4) 0.043(2) 0.033(2) 0.0014(16) 0.005(2) -0.003(2)
C6 0.042(4) 0.047(3) 0.045(2) 0.008(2) -0.003(2) -0.007(2)
F1 0.157(4) 0.055(2) 0.086(2) 0.0082(16) -0.038(3) 0.027(2)
C7 0.060(4) 0.048(3) 0.052(3) -0.003(2) 0.001(3) -0.003(3)
C5 0.055(4) 0.042(3) 0.052(3) 0.004(2) -0.005(3) -0.007(3)
C3 0.036(4) 0.077(3) 0.045(3) 0.016(2) -0.005(2) 0.008(3)
C4 0.065(5) 0.046(3) 0.053(3) 0.011(2) 0.008(3) 0.010(3)

loop_
_atom_type_symbol
_atom_type_description
_atom_type_scat_dispersion_real
_atom_type_scat_dispersion_imag
_atom_type_scat_source
C C 0.0033 0.0016 'International Tables Vol C Tables 4.2.6.8 and 6.1.1.4'
H H 0.0000 0.0000 'International Tables Vol C Tables 4.2.6.8 and 6.1.1.4'
F F 0.0171 0.0103 'International Tables Vol C Tables 4.2.6.8 and 6.1.1.4'

loop_
_geom_angle_atom_site_label_1
_geom_angle_atom_site_label_2
_geom_angle_atom_site_label_3
_geom_angle
C1 C2 C3 120.1(5)
C1 C2 H2 122(3)
C3 C2 H2 118(3)
C2 C1 C6 120.6(5)
C2 C1 C7 121.7(4)
C6 C1 C7 117.7(5)
C5 C6 C1 118.4(5)
C5 C6 H6 124(3)
C1 C6 H6 118(3)
F2 C7 F3 104.7(4)
F2 C7 F1 107.7(5)
F3 C7 F1 105.4(4)
F2 C7 C1 112.4(4)
F3 C7 C1 113.6(5)
F1 C7 C1 112.5(4)
C4 C5 C6 121.0(5)
C4 C5 H5 126(3)
C6 C5 H5 113(3)
C2 C3 C4 119.7(5)
C2 C3 H3 122(4)
C4 C3 H3 118(4)
C5 C4 C3 120.3(5)
C5 C4 H4 122(3)
C3 C4 H4 118(3)

loop_
_geom_bond_atom_site_label_1
_geom_bond_atom_site_label_2
_geom_bond_distance
F3 C7 1.325(6)
F2 C7 1.324(6)
C2 C1 1.379(7)
C2 C3 1.380(7)
C2 H2 0.88(5)
C1 C6 1.395(6)
C1 C7 1.492(7)
C6 C5 1.392(7)
C6 H6 1.04(5)
F1 C7 1.333(6)
C5 C4 1.363(8)
C5 H5 0.97(5)
C3 C4 1.387(8)
C3 H3 0.94(6)
C4 H4 0.91(5)

loop_
_geom_torsion_atom_site_label_1
_geom_torsion_atom_site_label_2
_geom_torsion_atom_site_label_3
_geom_torsion_atom_site_label_4
_geom_torsion
C3 C2 C1 C6 0.2(7)
C3 C2 C1 C7 -177.9(5)
C2 C1 C6 C5 0.5(6)
C7 C1 C6 C5 178.8(4)
C2 C1 C7 F2 106.9(5)
C6 C1 C7 F2 -71.3(5)
C2 C1 C7 F3 -11.8(6)
C6 C1 C7 F3 170.0(4)
C2 C1 C7 F1 -131.3(5)
C6 C1 C7 F1 50.5(6)
C1 C6 C5 C4 -1.0(7)
C1 C2 C3 C4 -0.6(7)
C6 C5 C4 C3 0.7(7)
C2 C3 C4 C5 0.1(8)
